data_2218171
loop_
_publ_author_name
'Qiu, Fei'
'Hong, Min'
'Jiang, Dawei'
'Zhu, Jin'
'Huang, Lequn Lee'

_publ_section_title
;
 <i>N</i>-(2,4-Dinitrophenyl)dehydroabietylamine
;
_journal_coeditor_code IS2284
_journal_issue 5
_journal_name_full 'Acta Crystallographica Section E'
_journal_page_first o889
_journal_paper_doi 10.1107/S1600536808010490
_journal_volume 64
_journal_year 2008
_chemical_formula_iupac 'C26 H33 N3 O4'
_chemical_formula_moiety 'C26 H33 N3 O4'
_chemical_formula_sum 'C26 H33 N3 O4'
_chemical_formula_weight 451.55
_chemical_name_systematic
;
<i>N</i>-(2,4-Dinitrophenyl)dehydroabietylamine
;
_space_group_IT_number 4
_symmetry_cell_setting monoclinic
_symmetry_space_group_name_Hall 'P 2yb'
_symmetry_space_group_name_H-M 'P 1 21 1'
_atom_sites_solution_hydrogens geom
_atom_sites_solution_primary direct
_atom_sites_solution_secondary difmap
_audit_creation_method SHELXL-97
_cell_angle_alpha 90.00
_cell_angle_beta 99.191(9)
_cell_angle_gamma 90.00
_cell_formula_units_Z 4
_cell_length_a 14.119(7)
_cell_length_b 23.574(12)
_cell_length_c 7.309(4)
_cell_measurement_reflns_used 1357
_cell_measurement_temperature 291(2)
_cell_measurement_theta_max 18.06
_cell_measurement_theta_min 2.92
_cell_volume 2402(2)
_computing_cell_refinement 'SAINT (Bruker, 2000)'
_computing_data_collection 'SMART (Bruker, 2000)'
_computing_data_reduction 'SAINT (Bruker, 2000)'
_computing_molecular_graphics 'SHELXTL (Sheldrick, 2008)'
_computing_publication_material 'SHELXTL (Sheldrick, 2008)'
_computing_structure_refinement 'SHELXTL (Sheldrick, 2008)'
_computing_structure_solution 'SHELXTL (Sheldrick, 2008)'
_diffrn_ambient_temperature 291(2)
_diffrn_measured_fraction_theta_full 0.954
_diffrn_measured_fraction_theta_max 0.954
_diffrn_measurement_device_type 'Bruker SMART APEX CCD'
_diffrn_measurement_method '\f and \w'
_diffrn_radiation_monochromator graphite
_diffrn_radiation_source 'sealed tube'
_diffrn_radiation_type MoK\a
_diffrn_radiation_wavelength 0.71073
_diffrn_reflns_av_R_equivalents 0.0457
_diffrn_reflns_av_sigmaI/netI 0.0600
_diffrn_reflns_limit_h_max 18
_diffrn_reflns_limit_h_min -16
_diffrn_reflns_limit_k_max 31
_diffrn_reflns_limit_k_min -31
_diffrn_reflns_limit_l_max 9
_diffrn_reflns_limit_l_min -9
_diffrn_reflns_number 15350
_diffrn_reflns_theta_full 28.64
_diffrn_reflns_theta_max 28.64
_diffrn_reflns_theta_min 1.70
_exptl_absorpt_coefficient_mu 0.085
_exptl_absorpt_correction_T_max 0.98
_exptl_absorpt_correction_T_min 0.98
_exptl_absorpt_correction_type multi-scan
_exptl_absorpt_process_details '(<i>SADABS</i>; Bruker, 2000)'
_exptl_crystal_colour light-yellow
_exptl_crystal_density_diffrn 1.249
_exptl_crystal_density_method 'not measured'
_exptl_crystal_description block
_exptl_crystal_F_000 968
_exptl_crystal_size_max 0.30
_exptl_crystal_size_mid 0.26
_exptl_crystal_size_min 0.24
_refine_diff_density_max 0.186
_refine_diff_density_min -0.187
_refine_ls_extinction_method none
_refine_ls_goodness_of_fit_ref 1.074
_refine_ls_hydrogen_treatment mixed
_refine_ls_matrix_type full
_refine_ls_number_parameters 609
_refine_ls_number_reflns 6027
_refine_ls_number_restraints 1
_refine_ls_restrained_S_all 1.074
_refine_ls_R_factor_all 0.0814
_refine_ls_R_factor_gt 0.0619
_refine_ls_shift/su_max 0.000
_refine_ls_shift/su_mean 0.000
_refine_ls_structure_factor_coef Fsqd
_refine_ls_weighting_details 'calc w=1/[\s^2^(Fo^2^)+(0.07P)^2^] where P=(Fo^2^+2Fc^2^)/3'
_refine_ls_weighting_scheme calc
_refine_ls_wR_factor_gt 0.1337
_refine_ls_wR_factor_ref 0.1393
_reflns_number_gt 4715
_reflns_number_total 6027
_reflns_threshold_expression I>2\s(I)
_cod_data_source_file is2284.cif
_cod_data_source_block I
_cod_original_sg_symbol_H-M 'P 21'
_cod_database_code 2218171
_cod_database_fobs_code 2218171

loop_
_symmetry_equiv_pos_as_xyz
'x, y, z'
'-x, y+1/2, -z'

loop_
_atom_site_type_symbol
_atom_site_label
_atom_site_fract_x
_atom_site_fract_y
_atom_site_fract_z
_atom_site_U_iso_or_equiv
_atom_site_adp_type
_atom_site_calc_flag
_atom_site_refinement_flags
_atom_site_occupancy
C C1 0.6051(3) 1.03496(15) 0.3284(6) 0.0432(8) Uani d . 1
C C2 0.6497(3) 1.01296(18) 0.1815(5) 0.0433(8) Uani d . 1
H H2 0.6574 0.9738 0.1763 0.052 Uiso calc R 1
C C3 0.6826(3) 1.0453(2) 0.0451(6) 0.0539(10) Uani d . 1
H H3 0.7101 1.0292 -0.0501 0.065 Uiso calc R 1
C C4 0.6711(3) 1.1052(2) 0.0627(7) 0.0562(11) Uani d . 1
C C5 0.6347(3) 1.12950(17) 0.2041(6) 0.0481(9) Uani d . 1
H H5 0.6308 1.1688 0.2131 0.058 Uiso calc R 1
C C6 0.6036(3) 1.09476(15) 0.3349(5) 0.0419(8) Uani d . 1
C C7 0.5823(3) 0.93895(15) 0.4645(6) 0.0462(9) Uani d . 1
H H7A 0.6455 0.9286 0.5285 0.055 Uiso calc R 1
H H7B 0.5737 0.9215 0.3428 0.055 Uiso calc R 1
C C8 0.5050(2) 0.91540(12) 0.5747(5) 0.0331(7) Uani d . 1
C C9 0.5037(3) 0.94785(13) 0.7600(5) 0.0386(8) Uani d . 1
H H9A 0.5694 0.9527 0.8211 0.046 Uiso calc R 1
H H9B 0.4773 0.9854 0.7309 0.046 Uiso calc R 1
C C10 0.4483(3) 0.92050(15) 0.8925(6) 0.0447(9) Uani d . 1
H H10A 0.3817 0.9166 0.8359 0.054 Uiso calc R 1
H H10B 0.4509 0.9439 1.0024 0.054 Uiso calc R 1
C C11 0.4910(3) 0.86223(14) 0.9458(5) 0.0415(8) Uani d . 1
H H11A 0.4554 0.8445 1.0336 0.050 Uiso calc R 1
H H11B 0.5570 0.8666 1.0057 0.050 Uiso calc R 1
C C12 0.4876(3) 0.82217(15) 0.7685(5) 0.0381(7) Uani d . 1
C C13 0.5412(3) 0.76731(14) 0.8357(5) 0.0357(7) Uani d . 1
C C14 0.5280(2) 0.74107(13) 0.9926(5) 0.0344(7) Uani d . 1
H H14 0.4851 0.7570 1.0623 0.041 Uiso calc R 1
C C15 0.5761(3) 0.69012(16) 1.0579(5) 0.0459(8) Uani d . 1
H H15 0.5650 0.6737 1.1683 0.055 Uiso calc R 1
C C16 0.6404(3) 0.66476(14) 0.9544(5) 0.0398(8) Uani d . 1
C C17 0.6516(3) 0.69130(14) 0.7860(5) 0.0407(8) Uani d . 1
H H17 0.6923 0.6752 0.7122 0.049 Uiso calc R 1
C C18 0.6025(2) 0.74134(14) 0.7281(5) 0.0352(7) Uani d . 1
C C19 0.6249(3) 0.76646(14) 0.5425(5) 0.0390(8) Uani d . 1
H H19A 0.6892 0.7822 0.5620 0.047 Uiso calc R 1
H H19B 0.6224 0.7365 0.4510 0.047 Uiso calc R 1
C C20 0.5532(3) 0.81258(14) 0.4705(5) 0.0383(8) Uani d . 1
H H20A 0.4914 0.7958 0.4236 0.046 Uiso calc R 1
H H20B 0.5752 0.8331 0.3701 0.046 Uiso calc R 1
C C21 0.5437(3) 0.85369(13) 0.6321(5) 0.0331(7) Uani d . 1
H H21 0.6089 0.8590 0.6994 0.040 Uiso calc R 1
C C22 0.4086(3) 0.91669(18) 0.4435(6) 0.0513(10) Uani d . 1
H H22A 0.3573 0.9200 0.5147 0.077 Uiso calc R 1
H H22B 0.4010 0.8823 0.3723 0.077 Uiso calc R 1
H H22C 0.4072 0.9486 0.3615 0.077 Uiso calc R 1
C C23 0.3848(3) 0.80579(14) 0.7005(5) 0.0421(8) Uani d . 1
H H23A 0.3797 0.7896 0.5788 0.063 Uiso calc R 1
H H23B 0.3448 0.8389 0.6957 0.063 Uiso calc R 1
H H23C 0.3644 0.7785 0.7836 0.063 Uiso calc R 1
C C24 0.6938(3) 0.61086(15) 1.0142(6) 0.0420(8) Uani d . 1
H H24 0.7451 0.6057 0.9399 0.050 Uiso calc R 1
C C25 0.6235(3) 0.56052(16) 0.9783(6) 0.0513(10) Uani d . 1
H H25A 0.6583 0.5268 0.9571 0.077 Uiso calc R 1
H H25B 0.5764 0.5684 0.8713 0.077 Uiso calc R 1
H H25C 0.5921 0.5551 1.0842 0.077 Uiso calc R 1
C C26 0.7371(3) 0.61064(15) 1.2165(6) 0.0462(9) Uani d . 1
H H26A 0.6879 0.6031 1.2901 0.069 Uiso calc R 1
H H26B 0.7655 0.6470 1.2499 0.069 Uiso calc R 1
H H26C 0.7854 0.5817 1.2386 0.069 Uiso calc R 1
C C27 0.8660(3) 0.30147(16) 0.5585(5) 0.0461(9) Uani d . 1
C C28 0.8144(2) 0.28052(15) 0.6931(5) 0.0364(7) Uani d . 1
H H28 0.7932 0.2431 0.6848 0.044 Uiso calc R 1
C C29 0.7940(3) 0.31439(17) 0.8397(6) 0.0476(9) Uani d . 1
H H29 0.7646 0.2991 0.9338 0.057 Uiso calc R 1
C C30 0.8189(3) 0.37176(18) 0.8405(5) 0.0461(9) Uani d . 1
C C31 0.8630(3) 0.39573(17) 0.7035(6) 0.0481(9) Uani d . 1
H H31 0.8753 0.4345 0.7041 0.058 Uiso calc R 1
C C32 0.8884(3) 0.36200(17) 0.5670(6) 0.0496(10) Uani d . 1
C C33 0.8782(3) 0.20752(18) 0.4190(7) 0.0526(10) Uani d . 1
H H33A 0.8187 0.1987 0.3378 0.063 Uiso calc R 1
H H33B 0.8737 0.1928 0.5413 0.063 Uiso calc R 1
C C34 0.9638(2) 0.17850(16) 0.3441(5) 0.0394(8) Uani d . 1
C C35 0.9616(3) 0.2017(2) 0.1400(6) 0.0533(10) Uani d . 1
H H35A 0.8959 0.2009 0.0759 0.064 Uiso calc R 1
H H35B 0.9825 0.2409 0.1467 0.064 Uiso calc R 1
C C36 1.0223(3) 0.16940(16) 0.0306(6) 0.0451(9) Uani d . 1
H H36A 1.0886 0.1716 0.0908 0.054 Uiso calc R 1
H H36B 1.0181 0.1864 -0.0913 0.054 Uiso calc R 1
C C37 0.9912(3) 0.10552(17) 0.0095(6) 0.0451(9) Uani d . 1
H H37A 0.9266 0.1031 -0.0593 0.054 Uiso calc R 1
H H37B 1.0338 0.0855 -0.0601 0.054 Uiso calc R 1
C C38 0.9944(3) 0.07674(16) 0.2038(5) 0.0410(8) Uani d . 1
C C39 0.9476(3) 0.01943(17) 0.1764(6) 0.0462(9) Uani d . 1
C C40 0.9525(3) -0.01538(18) 0.0191(6) 0.0487(9) Uani d . 1
H H40 0.9807 -0.0001 -0.0765 0.058 Uiso calc R 1
C C41 0.9189(3) -0.06933(18) -0.0008(6) 0.0527(10) Uani d . 1
H H41 0.9299 -0.0920 -0.0995 0.063 Uiso calc R 1
C C42 0.8665(3) -0.08959(17) 0.1350(6) 0.0495(9) Uani d . 1
C C43 0.8643(3) -0.05987(15) 0.2910(6) 0.0469(9) Uani d . 1
H H43 0.8387 -0.0768 0.3871 0.056 Uiso calc R 1
C C44 0.8990(3) -0.00449(16) 0.3140(6) 0.0454(9) Uani d . 1
C C45 0.8833(3) 0.02884(19) 0.4823(5) 0.0504(9) Uani d . 1
H H45A 0.8157 0.0382 0.4710 0.060 Uiso calc R 1
H H45B 0.8995 0.0050 0.5910 0.060 Uiso calc R 1
C C46 0.9406(3) 0.08257(18) 0.5118(5) 0.0472(9) Uani d . 1
H H46A 1.0063 0.0738 0.5659 0.057 Uiso calc R 1
H H46B 0.9137 0.1070 0.5971 0.057 Uiso calc R 1
C C47 0.9395(3) 0.11368(17) 0.3245(5) 0.0414(8) Uani d . 1
H H47 0.8725 0.1122 0.2635 0.050 Uiso calc R 1
C C48 1.0574(3) 0.19114(17) 0.4684(6) 0.0478(9) Uani d . 1
H H48A 1.0632 0.2313 0.4892 0.072 Uiso calc R 1
H H48B 1.1098 0.1781 0.4102 0.072 Uiso calc R 1
H H48C 1.0589 0.1720 0.5847 0.072 Uiso calc R 1
C C49 1.1003(3) 0.06585(17) 0.2926(6) 0.0477(9) Uani d . 1
H H49A 1.1022 0.0490 0.4127 0.071 Uiso calc R 1
H H49B 1.1346 0.1012 0.3049 0.071 Uiso calc R 1
H H49C 1.1297 0.0407 0.2150 0.071 Uiso calc R 1
C C50 0.8210(3) -0.15026(17) 0.1030(6) 0.0457(9) Uani d . 1
H H50 0.7520 -0.1475 0.1065 0.055 Uiso calc R 1
C C51 0.8665(3) -0.18691(18) 0.2626(6) 0.0485(9) Uani d . 1
H H51A 0.8173 -0.2052 0.3177 0.073 Uiso calc R 1
H H51B 0.9050 -0.1637 0.3537 0.073 Uiso calc R 1
H H51C 0.9063 -0.2151 0.2180 0.073 Uiso calc R 1
C C52 0.8352(3) -0.18168(19) -0.0710(5) 0.0524(10) Uani d . 1
H H52A 0.8988 -0.1972 -0.0552 0.079 Uiso calc R 1
H H52B 0.8266 -0.1559 -0.1740 0.079 Uiso calc R 1
H H52C 0.7891 -0.2118 -0.0941 0.079 Uiso calc R 1
N N1 0.7052(2) 1.13979(16) -0.0758(5) 0.0526(9) Uani d . 1
N N2 0.5607(2) 1.12477(13) 0.4765(5) 0.0467(8) Uani d . 1
N N3 0.5767(3) 1.00406(13) 0.4424(5) 0.0487(8) Uani d . 1
H H3A 0.549(3) 1.021(2) 0.523(7) 0.058 Uiso d . 1
N N4 0.7997(2) 0.40656(16) 0.9895(6) 0.0549(9) Uani d . 1
N N5 0.9317(3) 0.39006(16) 0.4270(6) 0.0568(9) Uani d . 1
N N6 0.8912(2) 0.26788(15) 0.4290(5) 0.0478(8) Uani d . 1
H H6 0.918(3) 0.284(2) 0.344(7) 0.057 Uiso d . 1
O O1 0.7368(2) 1.11758(13) -0.2038(4) 0.0527(7) Uani d . 1
O O2 0.70301(19) 1.19145(13) -0.0571(4) 0.0495(7) Uani d . 1
O O3 0.57835(17) 1.17599(9) 0.4971(4) 0.0389(5) Uani d . 1
O O4 0.5187(2) 1.09936(10) 0.5818(4) 0.0450(6) Uani d . 1
O O5 0.7625(2) 0.38555(12) 1.1176(4) 0.0506(7) Uani d . 1
O O6 0.8212(2) 0.45609(12) 0.9977(4) 0.0512(7) Uani d . 1
O O7 0.93068(18) 0.44089(12) 0.4172(4) 0.0479(6) Uani d . 1
O O8 0.9785(2) 0.35937(12) 0.3293(4) 0.0494(7) Uani d . 1

loop_
_atom_site_aniso_label
_atom_site_aniso_U_11
_atom_site_aniso_U_22
_atom_site_aniso_U_33
_atom_site_aniso_U_12
_atom_site_aniso_U_13
_atom_site_aniso_U_23
C1 0.055(2) 0.0282(17) 0.048(2) -0.0011(15) 0.0145(17) 0.0057(15)
C2 0.0429(18) 0.049(2) 0.0401(19) -0.0011(16) 0.0125(16) 0.0006(16)
C3 0.059(2) 0.059(3) 0.045(2) -0.004(2) 0.016(2) 0.0064(19)
C4 0.051(2) 0.062(3) 0.059(3) 0.0028(19) 0.0181(19) 0.022(2)
C5 0.0405(19) 0.0402(19) 0.063(3) 0.0012(15) 0.0062(18) 0.0205(18)
C6 0.060(2) 0.0285(16) 0.0371(18) 0.0034(15) 0.0081(16) 0.0037(14)
C7 0.065(2) 0.0340(18) 0.044(2) -0.0035(17) 0.0238(18) 0.0093(15)
C8 0.0305(15) 0.0190(13) 0.0514(19) 0.0003(11) 0.0117(14) -0.0050(13)
C9 0.0415(16) 0.0232(14) 0.057(2) 0.0065(13) 0.0248(16) -0.0095(14)
C10 0.056(2) 0.0351(18) 0.049(2) 0.0085(16) 0.0267(18) 0.0059(15)
C11 0.056(2) 0.0302(17) 0.0373(18) 0.0018(15) 0.0051(16) -0.0096(14)
C12 0.0418(18) 0.0327(17) 0.0418(19) -0.0009(14) 0.0127(15) -0.0057(14)
C13 0.0452(18) 0.0285(15) 0.0355(16) -0.0006(14) 0.0131(14) -0.0032(13)
C14 0.0433(17) 0.0211(13) 0.0437(18) -0.0080(13) 0.0219(14) -0.0025(13)
C15 0.059(2) 0.0371(19) 0.042(2) -0.0016(17) 0.0098(17) 0.0057(16)
C16 0.0444(18) 0.0261(16) 0.046(2) 0.0035(14) -0.0019(15) 0.0028(14)
C17 0.054(2) 0.0240(15) 0.0467(19) -0.0027(14) 0.0147(16) 0.0017(14)
C18 0.0411(17) 0.0337(16) 0.0341(16) 0.0100(14) 0.0159(14) 0.0021(13)
C19 0.057(2) 0.0338(17) 0.0321(16) 0.0245(15) 0.0254(15) 0.0071(13)
C20 0.0441(18) 0.0261(15) 0.049(2) 0.0134(13) 0.0197(16) -0.0029(14)
C21 0.0447(18) 0.0207(13) 0.0336(17) 0.0115(12) 0.0053(14) 0.0012(12)
C22 0.046(2) 0.042(2) 0.059(2) 0.0082(16) -0.0129(18) 0.0162(18)
C23 0.052(2) 0.0274(16) 0.0436(19) -0.0006(14) -0.0014(16) -0.0077(14)
C24 0.0447(19) 0.0308(16) 0.050(2) -0.0030(14) 0.0054(16) 0.0094(15)
C25 0.059(2) 0.0331(19) 0.055(2) 0.0007(16) -0.0121(19) -0.0160(16)
C26 0.050(2) 0.0294(17) 0.052(2) 0.0095(14) -0.0156(17) -0.0079(15)
C27 0.060(2) 0.040(2) 0.043(2) -0.0045(16) 0.0252(18) 0.0103(16)
C28 0.0326(15) 0.0414(18) 0.0382(17) -0.0001(13) 0.0152(13) 0.0158(14)
C29 0.048(2) 0.047(2) 0.053(2) 0.0011(17) 0.0230(18) 0.0061(17)
C30 0.045(2) 0.053(2) 0.039(2) 0.0013(16) 0.0026(16) 0.0023(16)
C31 0.051(2) 0.044(2) 0.053(2) 0.0036(17) 0.0191(18) 0.0070(17)
C32 0.052(2) 0.044(2) 0.057(2) 0.0019(17) 0.0231(19) 0.0163(18)
C33 0.049(2) 0.053(2) 0.059(3) 0.0070(18) 0.020(2) 0.0074(19)
C34 0.0322(15) 0.049(2) 0.0383(18) -0.0087(14) 0.0087(14) -0.0041(15)
C35 0.057(2) 0.067(3) 0.038(2) 0.013(2) 0.0137(17) 0.0020(18)
C36 0.0416(19) 0.047(2) 0.052(2) -0.0066(16) 0.0224(17) 0.0010(17)
C37 0.050(2) 0.050(2) 0.0422(19) -0.0061(16) 0.0277(16) 0.0090(16)
C38 0.054(2) 0.0417(19) 0.0286(16) 0.0002(16) 0.0112(15) 0.0004(14)
C39 0.049(2) 0.042(2) 0.050(2) 0.0074(16) 0.0171(17) 0.0019(16)
C40 0.046(2) 0.053(2) 0.050(2) -0.0102(17) 0.0156(18) -0.0104(18)
C41 0.052(2) 0.053(2) 0.060(3) -0.0086(18) 0.030(2) -0.0151(19)
C42 0.053(2) 0.046(2) 0.056(2) 0.0008(17) 0.0279(18) -0.0146(18)
C43 0.060(2) 0.0311(18) 0.055(2) 0.0016(16) 0.0264(19) -0.0056(16)
C44 0.0364(17) 0.047(2) 0.057(2) -0.0018(15) 0.0211(17) -0.0112(17)
C45 0.056(2) 0.060(2) 0.0368(19) -0.0081(19) 0.0127(17) -0.0130(17)
C46 0.060(2) 0.058(2) 0.0237(16) -0.0101(18) 0.0073(16) -0.0009(15)
C47 0.0413(18) 0.053(2) 0.0330(17) -0.0014(15) 0.0147(14) -0.0052(15)
C48 0.0393(18) 0.043(2) 0.058(2) 0.0094(15) -0.0001(17) 0.0002(18)
C49 0.048(2) 0.046(2) 0.056(2) 0.0143(17) 0.0266(18) 0.0156(17)
C50 0.046(2) 0.044(2) 0.050(2) -0.0041(16) 0.0168(17) -0.0169(17)
C51 0.049(2) 0.052(2) 0.052(2) 0.0156(17) 0.0310(18) -0.0003(17)
C52 0.069(3) 0.054(2) 0.0344(19) -0.013(2) 0.0110(18) -0.0182(17)
N1 0.0447(18) 0.062(2) 0.051(2) -0.0056(16) 0.0073(15) 0.0190(18)
N2 0.0492(18) 0.0325(16) 0.061(2) 0.0058(13) 0.0167(16) -0.0006(14)
N3 0.060(2) 0.0323(15) 0.059(2) 0.0134(14) 0.0258(17) 0.0106(14)
N4 0.0407(16) 0.059(2) 0.074(2) -0.0129(15) 0.0368(17) -0.0182(18)
N5 0.060(2) 0.052(2) 0.065(2) -0.0081(17) 0.0302(18) 0.0090(18)
N6 0.0416(16) 0.055(2) 0.055(2) 0.0091(14) 0.0337(15) 0.0108(16)
O1 0.0482(15) 0.0534(17) 0.0579(18) 0.0120(13) 0.0132(13) 0.0199(14)
O2 0.0402(14) 0.0585(17) 0.0540(16) -0.0084(12) 0.0203(12) 0.0111(13)
O3 0.0461(12) 0.0225(11) 0.0516(14) 0.0126(9) 0.0185(11) 0.0055(10)
O4 0.0571(16) 0.0349(13) 0.0460(14) 0.0099(12) 0.0175(12) 0.0055(11)
O5 0.0531(15) 0.0542(16) 0.0460(15) -0.0260(12) 0.0124(12) -0.0079(12)
O6 0.0542(16) 0.0463(16) 0.0557(17) -0.0035(12) 0.0166(13) -0.0040(13)
O7 0.0435(13) 0.0539(17) 0.0458(15) -0.0245(12) 0.0057(11) 0.0123(12)
O8 0.0535(16) 0.0477(15) 0.0511(16) -0.0099(12) 0.0208(13) 0.0168(12)

loop_
_atom_type_symbol
_atom_type_description
_atom_type_scat_dispersion_real
_atom_type_scat_dispersion_imag
_atom_type_scat_source
C C 0.0033 0.0000 'International Tables Vol C Tables 4.2.6.8 and 6.1.1.4'
H H 0.0000 0.0000 'International Tables Vol C Tables 4.2.6.8 and 6.1.1.4'
N N 0.0061 0.0000 'International Tables Vol C Tables 4.2.6.8 and 6.1.1.4'
O O 0.0106 0.0000 'International Tables Vol C Tables 4.2.6.8 and 6.1.1.4'

loop_
_geom_angle_atom_site_label_1
_geom_angle_atom_site_label_2
_geom_angle_atom_site_label_3
_geom_angle
N3 C1 C6 124.4(4)
N3 C1 C2 121.9(4)
C6 C1 C2 113.5(3)
C3 C2 C1 125.3(4)
C3 C2 H2 117.4
C1 C2 H2 117.4
C2 C3 C4 114.9(4)
C2 C3 H3 122.6
C4 C3 H3 122.6
C5 C4 C3 123.4(4)
C5 C4 N1 120.5(4)
C3 C4 N1 116.1(4)
C4 C5 C6 118.6(4)
C4 C5 H5 120.7
C6 C5 H5 120.7
C5 C6 C1 124.1(4)
C5 C6 N2 114.6(3)
C1 C6 N2 121.2(3)
N3 C7 C8 112.3(3)
N3 C7 H7A 109.1
C8 C7 H7A 109.1
N3 C7 H7B 109.1
C8 C7 H7B 109.1
H7A C7 H7B 107.9
C22 C8 C9 113.6(3)
C22 C8 C7 107.1(3)
C9 C8 C7 112.4(3)
C22 C8 C21 114.6(3)
C9 C8 C21 105.8(3)
C7 C8 C21 102.9(3)
C10 C9 C8 115.7(3)
C10 C9 H9A 108.3
C8 C9 H9A 108.3
C10 C9 H9B 108.3
C8 C9 H9B 108.3
H9A C9 H9B 107.4
C9 C10 C11 109.3(3)
C9 C10 H10A 109.8
C11 C10 H10A 109.8
C9 C10 H10B 109.8
C11 C10 H10B 109.8
H10A C10 H10B 108.3
C10 C11 C12 111.4(3)
C10 C11 H11A 109.3
C12 C11 H11A 109.3
C10 C11 H11B 109.3
C12 C11 H11B 109.3
H11A C11 H11B 108.0
C23 C12 C13 106.8(3)
C23 C12 C21 118.2(3)
C13 C12 C21 109.3(3)
C23 C12 C11 108.7(3)
C13 C12 C11 106.7(3)
C21 C12 C11 106.5(3)
C14 C13 C18 117.5(3)
C14 C13 C12 122.1(3)
C18 C13 C12 120.3(3)
C13 C14 C15 123.5(3)
C13 C14 H14 118.3
C15 C14 H14 118.3
C16 C15 C14 119.5(3)
C16 C15 H15 120.2
C14 C15 H15 120.2
C15 C16 C17 116.9(3)
C15 C16 C24 122.6(3)
C17 C16 C24 120.4(3)
C18 C17 C16 121.2(3)
C18 C17 H17 119.4
C16 C17 H17 119.4
C17 C18 C13 121.3(3)
C17 C18 C19 115.1(3)
C13 C18 C19 123.6(3)
C20 C19 C18 110.9(3)
C20 C19 H19A 109.5
C18 C19 H19A 109.5
C20 C19 H19B 109.5
C18 C19 H19B 109.5
H19A C19 H19B 108.1
C19 C20 C21 108.5(3)
C19 C20 H20A 110.0
C21 C20 H20A 110.0
C19 C20 H20B 110.0
C21 C20 H20B 110.0
H20A C20 H20B 108.4
C20 C21 C12 107.7(3)
C20 C21 C8 116.1(3)
C12 C21 C8 114.7(3)
C20 C21 H21 105.8
C12 C21 H21 105.8
C8 C21 H21 105.8
C8 C22 H22A 109.5
C8 C22 H22B 109.5
H22A C22 H22B 109.5
C8 C22 H22C 109.5
H22A C22 H22C 109.5
H22B C22 H22C 109.5
C12 C23 H23A 109.5
C12 C23 H23B 109.5
H23A C23 H23B 109.5
C12 C23 H23C 109.5
H23A C23 H23C 109.5
H23B C23 H23C 109.5
C16 C24 C26 113.2(3)
C16 C24 C25 108.8(3)
C26 C24 C25 108.3(3)
C16 C24 H24 108.9
C26 C24 H24 108.9
C25 C24 H24 108.9
C24 C25 H25A 109.5
C24 C25 H25B 109.5
H25A C25 H25B 109.5
C24 C25 H25C 109.5
H25A C25 H25C 109.5
H25B C25 H25C 109.5
C24 C26 H26A 109.5
C24 C26 H26B 109.5
H26A C26 H26B 109.5
C24 C26 H26C 109.5
H26A C26 H26C 109.5
H26B C26 H26C 109.5
N6 C27 C28 121.2(3)
N6 C27 C32 122.2(3)
C28 C27 C32 116.5(3)
C29 C28 C27 121.9(3)
C29 C28 H28 119.1
C27 C28 H28 119.1
C30 C29 C28 118.1(3)
C30 C29 H29 120.9
C28 C29 H29 120.9
C31 C30 C29 122.4(4)
C31 C30 N4 118.8(4)
C29 C30 N4 118.8(4)
C32 C31 C30 119.5(4)
C32 C31 H31 120.3
C30 C31 H31 120.3
C31 C32 N5 116.3(4)
C31 C32 C27 121.3(3)
N5 C32 C27 122.3(4)
N6 C33 C34 110.6(3)
N6 C33 H33A 109.5
C34 C33 H33A 109.5
N6 C33 H33B 109.5
C34 C33 H33B 109.5
H33A C33 H33B 108.1
C48 C34 C33 110.8(3)
C48 C34 C47 113.9(3)
C33 C34 C47 106.8(3)
C48 C34 C35 112.5(3)
C33 C34 C35 106.2(3)
C47 C34 C35 106.2(3)
C36 C35 C34 114.0(3)
C36 C35 H35A 108.8
C34 C35 H35A 108.8
C36 C35 H35B 108.8
C34 C35 H35B 108.8
H35A C35 H35B 107.6
C35 C36 C37 111.8(3)
C35 C36 H36A 109.3
C37 C36 H36A 109.3
C35 C36 H36B 109.3
C37 C36 H36B 109.3
H36A C36 H36B 107.9
C38 C37 C36 111.0(3)
C38 C37 H37A 109.4
C36 C37 H37A 109.4
C38 C37 H37B 109.4
C36 C37 H37B 109.4
H37A C37 H37B 108.0
C39 C38 C47 109.5(3)
C39 C38 C49 106.3(3)
C47 C38 C49 113.3(3)
C39 C38 C37 108.6(3)
C47 C38 C37 109.3(3)
C49 C38 C37 109.7(3)
C44 C39 C40 115.7(4)
C44 C39 C38 120.9(3)
C40 C39 C38 123.3(3)
C41 C40 C39 124.4(4)
C41 C40 H40 117.8
C39 C40 H40 117.8
C40 C41 C42 117.1(4)
C40 C41 H41 121.5
C42 C41 H41 121.5
C43 C42 C41 120.4(4)
C43 C42 C50 122.5(3)
C41 C42 C50 116.8(3)
C42 C43 C44 122.4(4)
C42 C43 H43 118.8
C44 C43 H43 118.8
C43 C44 C39 119.1(3)
C43 C44 C45 119.5(3)
C39 C44 C45 121.4(4)
C46 C45 C44 114.3(3)
C46 C45 H45A 108.7
C44 C45 H45A 108.7
C46 C45 H45B 108.7
C44 C45 H45B 108.7
H45A C45 H45B 107.6
C45 C46 C47 110.1(3)
C45 C46 H46A 109.6
C47 C46 H46A 109.6
C45 C46 H46B 109.6
C47 C46 H46B 109.6
H46A C46 H46B 108.2
C38 C47 C46 107.7(3)
C38 C47 C34 118.8(3)
C46 C47 C34 114.1(3)
C38 C47 H47 105.0
C46 C47 H47 105.0
C34 C47 H47 105.0
C34 C48 H48A 109.5
C34 C48 H48B 109.5
H48A C48 H48B 109.5
C34 C48 H48C 109.5
H48A C48 H48C 109.5
H48B C48 H48C 109.5
C38 C49 H49A 109.5
C38 C49 H49B 109.5
H49A C49 H49B 109.5
C38 C49 H49C 109.5
H49A C49 H49C 109.5
H49B C49 H49C 109.5
C51 C50 C52 105.8(3)
C51 C50 C42 107.0(3)
C52 C50 C42 117.7(3)
C51 C50 H50 108.7
C52 C50 H50 108.7
C42 C50 H50 108.7
C50 C51 H51A 109.5
C50 C51 H51B 109.5
H51A C51 H51B 109.5
C50 C51 H51C 109.5
H51A C51 H51C 109.5
H51B C51 H51C 109.5
C50 C52 H52A 109.5
C50 C52 H52B 109.5
H52A C52 H52B 109.5
C50 C52 H52C 109.5
H52A C52 H52C 109.5
H52B C52 H52C 109.5
O1 N1 O2 122.1(3)
O1 N1 C4 120.1(4)
O2 N1 C4 117.8(4)
O4 N2 O3 121.2(3)
O4 N2 C6 120.9(3)
O3 N2 C6 117.4(3)
C1 N3 C7 130.3(3)
C1 N3 H3A 115(3)
C7 N3 H3A 115(3)
O6 N4 O5 118.7(3)
O6 N4 C30 121.2(3)
O5 N4 C30 120.0(4)
O7 N5 O8 122.5(3)
O7 N5 C32 120.0(4)
O8 N5 C32 117.2(3)
C27 N6 C33 125.6(3)
C27 N6 H6 117(3)
C33 N6 H6 117(3)

loop_
_geom_bond_atom_site_label_1
_geom_bond_atom_site_label_2
_geom_bond_distance
C1 N3 1.222(5)
C1 C6 1.411(5)
C1 C2 1.426(5)
C2 C3 1.392(5)
C2 H2 0.9300
C3 C4 1.429(7)
C3 H3 0.9300
C4 C5 1.352(6)
C4 N1 1.441(5)
C5 C6 1.383(5)
C5 H5 0.9300
C6 N2 1.462(5)
C7 N3 1.544(5)
C7 C8 1.558(5)
C7 H7A 0.9700
C7 H7B 0.9700
C8 C22 1.535(5)
C8 C9 1.558(5)
C8 C21 1.587(4)
C9 C10 1.486(5)
C9 H9A 0.9700
C9 H9B 0.9700
C10 C11 1.525(5)
C10 H10A 0.9700
C10 H10B 0.9700
C11 C12 1.598(5)
C11 H11A 0.9700
C11 H11B 0.9700
C12 C23 1.508(5)
C12 C13 1.539(5)
C12 C21 1.557(5)
C13 C14 1.342(5)
C13 C18 1.400(4)
C14 C15 1.424(5)
C14 H14 0.9300
C15 C16 1.405(5)
C15 H15 0.9300
C16 C17 1.412(5)
C16 C24 1.506(5)
C17 C18 1.399(5)
C17 H17 0.9300
C18 C19 1.558(4)
C19 C20 1.521(4)
C19 H19A 0.9700
C19 H19B 0.9700
C20 C21 1.550(4)
C20 H20A 0.9700
C20 H20B 0.9700
C21 H21 0.9800
C22 H22A 0.9600
C22 H22B 0.9600
C22 H22C 0.9600
C23 H23A 0.9600
C23 H23B 0.9600
C23 H23C 0.9600
C24 C26 1.507(5)
C24 C25 1.542(5)
C24 H24 0.9800
C25 H25A 0.9600
C25 H25B 0.9600
C25 H25C 0.9600
C26 H26A 0.9600
C26 H26B 0.9600
C26 H26C 0.9600
C27 N6 1.326(5)
C27 C28 1.404(4)
C27 C32 1.461(6)
C28 C29 1.403(5)
C28 H28 0.9300
C29 C30 1.397(6)
C29 H29 0.9300
C30 C31 1.381(5)
C30 N4 1.424(5)
C31 C32 1.367(6)
C31 H31 0.9300
C32 N5 1.435(5)
C33 N6 1.435(6)
C33 C34 1.562(5)
C33 H33A 0.9700
C33 H33B 0.9700
C34 C48 1.510(5)
C34 C47 1.568(5)
C34 C35 1.584(5)
C35 C36 1.474(5)
C35 H35A 0.9700
C35 H35B 0.9700
C36 C37 1.569(5)
C36 H36A 0.9700
C36 H36B 0.9700
C37 C38 1.568(5)
C37 H37A 0.9700
C37 H37B 0.9700
C38 C39 1.503(6)
C38 C47 1.535(5)
C38 C49 1.554(6)
C39 C44 1.421(5)
C39 C40 1.423(6)
C40 C41 1.357(6)
C40 H40 0.9300
C41 C42 1.413(5)
C41 H41 0.9300
C42 C43 1.343(5)
C42 C50 1.570(6)
C43 C44 1.395(5)
C43 H43 0.9300
C44 C45 1.506(5)
C45 C46 1.500(6)
C45 H45A 0.9700
C45 H45B 0.9700
C46 C47 1.551(5)
C46 H46A 0.9700
C46 H46B 0.9700
C47 H47 0.9800
C48 H48A 0.9600
C48 H48B 0.9600
C48 H48C 0.9600
C49 H49A 0.9600
C49 H49B 0.9600
C49 H49C 0.9600
C50 C51 1.511(6)
C50 C52 1.512(5)
C50 H50 0.9800
C51 H51A 0.9600
C51 H51B 0.9600
C51 H51C 0.9600
C52 H52A 0.9600
C52 H52B 0.9600
C52 H52C 0.9600
N1 O1 1.217(5)
N1 O2 1.226(5)
N2 O4 1.204(4)
N2 O3 1.237(4)
N3 H3A 0.86(5)
N4 O6 1.206(4)
N4 O5 1.247(4)
N5 O7 1.200(5)
N5 O8 1.273(5)
N6 H6 0.86(5)

loop_
_geom_hbond_atom_site_label_D
_geom_hbond_atom_site_label_H
_geom_hbond_atom_site_label_A
_geom_hbond_site_symmetry_A
_geom_hbond_distance_DH
_geom_hbond_distance_HA
_geom_hbond_distance_DA
_geom_hbond_angle_DHA
N3 H3A O4 . 0.86(5) 1.95(5) 2.650(4) 137(4)
N6 H6 O8 . 0.86(5) 1.99(5) 2.643(4) 132(4)
C10 H10A O5 2_657 0.97 2.24 3.078(5) 144
C23 H23B O5 2_657 0.96 2.46 3.242(5) 139
C41 H41 O8 2_745 0.93 2.55 3.435(5) 159

loop_
_cod_related_entry_id
_cod_related_entry_database
_cod_related_entry_code
1 ChemSpider 24739932
